data_2222183
loop_
_publ_author_name
'H\"okelek, Tuncer'
'Dal, Hakan'
'Tercan, Bar\?i\,s'
'Aybirdi, \"Ozg\"ur'
'Necefo\(glu, Hacali'

_publ_section_title
Diaquabis[4-(dimethylamino)benzoato]-\k^2^<i>O</i>,<i>O</i>';\k<i>O</i>-(isonicotinamide-\k<i>N</i>^1^)cobalt(II)
_journal_coeditor_code XU2520
_journal_issue 6
_journal_name_full 'Acta Crystallographica Section E'
_journal_page_first m627
_journal_page_last m628
_journal_paper_doi 10.1107/S1600536809016602
_journal_volume 65
_journal_year 2009
_chemical_formula_iupac '[Co (C9 H10 N O2)2 (C6 H6 N2 O) (H2 O)2]'
_chemical_formula_moiety 'C24 H30 Co N4 O7'
_chemical_formula_sum 'C24 H30 Co N4 O7'
_chemical_formula_weight 545.45
_chemical_name_systematic
;
Diaquabis[4-(dimethylamino)benzoato]-\k^2^<i>O</i>,<i>O</i>';\k<i>O</i>-
(isonicotinamide-\k<i>N</i>^1^)cobalt(II)
;
_space_group_IT_number 2
_symmetry_cell_setting triclinic
_symmetry_space_group_name_Hall '-P 1'
_symmetry_space_group_name_H-M 'P -1'
_atom_sites_solution_hydrogens geom
_atom_sites_solution_primary direct
_atom_sites_solution_secondary difmap
_audit_creation_method SHELXL97
_cell_angle_alpha 90.9180(10)
_cell_angle_beta 92.965(2)
_cell_angle_gamma 93.230(2)
_cell_formula_units_Z 2
_cell_length_a 6.85550(10)
_cell_length_b 8.1028(2)
_cell_length_c 22.4642(3)
_cell_measurement_reflns_used 9963
_cell_measurement_temperature 100(2)
_cell_measurement_theta_max 28.32
_cell_measurement_theta_min 2.52
_cell_volume 1243.98(4)
_computing_cell_refinement 'SAINT (Bruker, 2007)'
_computing_data_collection 'APEX2 (Bruker, 2007)'
_computing_data_reduction 'SAINT (Bruker, 2007)'
_computing_molecular_graphics 'ORTEP-3 for Windows (Farrugia, 1997)'
_computing_publication_material 'WinGX (Farrugia, 1999)'
_computing_structure_refinement 'SHELXL97 (Sheldrick, 2008)'
_computing_structure_solution 'SHELXS97 (Sheldrick, 2008)'
_diffrn_ambient_temperature 100(2)
_diffrn_measured_fraction_theta_full 0.994
_diffrn_measured_fraction_theta_max 0.994
_diffrn_measurement_device_type 'Bruker Kappa APEXII CCD area-detector'
_diffrn_measurement_method '\f and \w scans'
_diffrn_radiation_monochromator graphite
_diffrn_radiation_source 'fine-focus sealed tube'
_diffrn_radiation_type MoK\a
_diffrn_radiation_wavelength 0.71073
_diffrn_reflns_av_R_equivalents 0.0458
_diffrn_reflns_av_sigmaI/netI 0.0394
_diffrn_reflns_limit_h_max 6
_diffrn_reflns_limit_h_min -9
_diffrn_reflns_limit_k_max 10
_diffrn_reflns_limit_k_min -10
_diffrn_reflns_limit_l_max 29
_diffrn_reflns_limit_l_min -27
_diffrn_reflns_number 21784
_diffrn_reflns_theta_full 28.36
_diffrn_reflns_theta_max 28.36
_diffrn_reflns_theta_min 1.82
_exptl_absorpt_coefficient_mu 0.741
_exptl_absorpt_correction_T_max 0.884
_exptl_absorpt_correction_T_min 0.764
_exptl_absorpt_correction_type multi-scan
_exptl_absorpt_process_details '(SADABS; Bruker, 2005)'
_exptl_crystal_colour brown
_exptl_crystal_density_diffrn 1.456
_exptl_crystal_density_method 'not measured'
_exptl_crystal_description block
_exptl_crystal_F_000 570
_exptl_crystal_size_max 0.50
_exptl_crystal_size_mid 0.30
_exptl_crystal_size_min 0.16
_refine_diff_density_max 0.425
_refine_diff_density_min -0.384
_refine_ls_extinction_method none
_refine_ls_goodness_of_fit_ref 1.040
_refine_ls_hydrogen_treatment mixed
_refine_ls_matrix_type full
_refine_ls_number_parameters 353
_refine_ls_number_reflns 6167
_refine_ls_number_restraints 6
_refine_ls_restrained_S_all 1.060
_refine_ls_R_factor_all 0.0375
_refine_ls_R_factor_gt 0.0299
_refine_ls_shift/su_max 0.001
_refine_ls_shift/su_mean 0.000
_refine_ls_structure_factor_coef Fsqd
_refine_ls_weighting_details 'calc w = 1/[\s^2^(Fo^2^)+(0.0330P)^2^+0.3780P] where P=(Fo^2^+2Fc^2^)/3'
_refine_ls_weighting_scheme calc
_refine_ls_wR_factor_gt 0.0723
_refine_ls_wR_factor_ref 0.0743
_reflns_number_gt 5279
_reflns_number_total 6167
_reflns_threshold_expression I>2\s(I)
_cod_data_source_file xu2520.cif
_cod_data_source_block I
_cod_database_code 2222183
_cod_database_fobs_code 2222183

loop_
_symmetry_equiv_pos_as_xyz
'x, y, z'
'-x, -y, -z'

loop_
_atom_site_type_symbol
_atom_site_label
_atom_site_fract_x
_atom_site_fract_y
_atom_site_fract_z
_atom_site_U_iso_or_equiv
_atom_site_adp_type
_atom_site_calc_flag
_atom_site_refinement_flags
_atom_site_occupancy
_atom_site_disorder_assembly
_atom_site_disorder_group
Co Co1 0.43320(3) 0.02268(2) 0.277708(9) 0.00947(6) Uani d . 1 . .
O O1 0.60678(15) 0.17803(12) 0.33279(5) 0.0131(2) Uani d . 1 . .
O O2 0.86084(15) 0.02285(12) 0.35203(5) 0.0149(2) Uani d . 1 . .
O O3 0.61788(15) 0.00803(12) 0.20163(5) 0.0130(2) Uani d . 1 . .
O O4 0.31810(15) -0.10110(12) 0.19727(5) 0.0131(2) Uani d . 1 . .
O O5 -0.30534(15) 0.58077(12) 0.23291(5) 0.0147(2) Uani d . 1 . .
O O6 0.21656(16) -0.06931(13) 0.32895(5) 0.0148(2) Uani d D 1 . .
H H61 0.240(3) -0.141(2) 0.3594(8) 0.039(6) Uiso d D 1 . .
H H62 0.100(3) -0.028(3) 0.3359(10) 0.048(7) Uiso d D 1 . .
O O7 0.57303(16) -0.18934(13) 0.31208(5) 0.0134(2) Uani d D 1 . .
H H71 0.688(2) -0.137(2) 0.3264(9) 0.036(6) Uiso d D 1 . .
H H72 0.605(3) -0.258(2) 0.2840(8) 0.041(6) Uiso d D 1 . .
N N1 1.23506(18) 0.74180(15) 0.43479(6) 0.0133(3) Uani d . 1 . .
N N2 0.5720(3) -0.30713(19) -0.06317(7) 0.0288(4) Uani d . 1 . .
N N3 0.25998(18) 0.22383(15) 0.25346(5) 0.0107(2) Uani d . 1 . .
N N4 -0.0640(2) 0.76078(16) 0.20689(6) 0.0151(3) Uani d . 1 . .
H H41 -0.147(3) 0.836(2) 0.2044(8) 0.018(5) Uiso d . 1 . .
H H42 0.060(3) 0.784(2) 0.1996(9) 0.024(5) Uiso d . 1 . .
C C1 0.7817(2) 0.15986(18) 0.35163(6) 0.0112(3) Uani d . 1 . .
C C2 0.8986(2) 0.31004(17) 0.37515(6) 0.0109(3) Uani d . 1 . .
C C3 0.8160(2) 0.46310(18) 0.37877(7) 0.0134(3) Uani d . 1 . .
H H3 0.6851 0.4713 0.3667 0.016 Uiso calc R 1 . .
C C4 0.9243(2) 0.60278(18) 0.39981(7) 0.0145(3) Uani d . 1 . .
H H4 0.8646 0.7027 0.4025 0.017 Uiso calc R 1 . .
C C5 1.1227(2) 0.59587(17) 0.41723(6) 0.0113(3) Uani d . 1 . .
C C6 1.2061(2) 0.44248(18) 0.41310(7) 0.0136(3) Uani d . 1 . .
H H6 1.3376 0.4342 0.4243 0.016 Uiso calc R 1 . .
C C7 1.0954(2) 0.30329(18) 0.39263(7) 0.0129(3) Uani d . 1 . .
H H7 1.1540 0.2027 0.3905 0.015 Uiso calc R 1 . .
C C8 1.1348(2) 0.86392(19) 0.46908(7) 0.0171(3) Uani d . 1 . .
H H8A 1.2225 0.9587 0.4781 0.026 Uiso calc R 1 . .
H H8B 1.0942 0.8159 0.5055 0.026 Uiso calc R 1 . .
H H8C 1.0223 0.8971 0.4461 0.026 Uiso calc R 1 . .
C C9 1.4336(2) 0.7219(2) 0.45897(9) 0.0234(4) Uani d . 1 . .
H H9A 1.4987 0.8288 0.4665 0.035 Uiso calc R 1 . .
H H9B 1.5039 0.6615 0.4308 0.035 Uiso calc R 1 . .
H H9C 1.4289 0.6624 0.4955 0.035 Uiso calc R 1 . .
C C10 0.4778(2) -0.07098(17) 0.17208(7) 0.0115(3) Uani d . 1 . .
C C11 0.5002(2) -0.12862(18) 0.11039(7) 0.0142(3) Uani d . 1 . .
C C12 0.3496(2) -0.21833(19) 0.07857(7) 0.0180(3) Uani d . 1 . .
H H12 0.2317 -0.2404 0.0964 0.022 Uiso calc R 1 . .
C C13 0.3706(3) -0.2755(2) 0.02120(8) 0.0226(4) Uani d . 1 . .
H H13 0.2663 -0.3337 0.0008 0.027 Uiso calc R 1 . .
C C14 0.5478(3) -0.2470(2) -0.00686(7) 0.0212(4) Uani d . 1 . .
C C15 0.7001(3) -0.1550(2) 0.02534(8) 0.0221(4) Uani d . 1 . .
H H15 0.8189 -0.1333 0.0080 0.027 Uiso calc R 1 . .
C C16 0.6747(2) -0.09685(19) 0.08242(7) 0.0175(3) Uani d . 1 . .
H H16 0.7766 -0.0350 0.1026 0.021 Uiso calc R 1 . .
C C17 0.7573(3) -0.2808(3) -0.09026(9) 0.0377(5) Uani d . 1 . .
H H17A 0.7532 -0.3397 -0.1278 0.057 Uiso calc R 1 . .
H H17B 0.8596 -0.3202 -0.0644 0.057 Uiso calc R 1 . .
H H17C 0.7824 -0.1648 -0.0967 0.057 Uiso calc R 1 . .
C C18 0.4093(3) -0.3871(2) -0.09781(8) 0.0355(5) Uani d . 1 . .
H H18A 0.4509 -0.4176 -0.1364 0.053 Uiso calc R 1 . .
H H18B 0.3058 -0.3125 -0.1022 0.053 Uiso calc R 1 . .
H H18C 0.3631 -0.4844 -0.0778 0.053 Uiso calc R 1 . .
C C19 0.3251(2) 0.38257(18) 0.25972(7) 0.0127(3) Uani d . 1 . .
H H19 0.4555 0.4059 0.2721 0.015 Uiso calc R 1 . .
C C20 0.2078(2) 0.51366(18) 0.24869(7) 0.0130(3) Uani d . 1 . .
H H20 0.2596 0.6221 0.2525 0.016 Uiso calc R 1 . .
C C21 0.0118(2) 0.48028(17) 0.23182(6) 0.0103(3) Uani d . 1 . .
C C22 -0.0572(2) 0.31584(17) 0.22533(7) 0.0114(3) Uani d . 1 . .
H H22 -0.1879 0.2891 0.2143 0.014 Uiso calc R 1 . .
C C23 0.0708(2) 0.19348(17) 0.23553(7) 0.0118(3) Uani d . 1 . .
H H23 0.0243 0.0841 0.2297 0.014 Uiso calc R 1 . .
C C24 -0.1314(2) 0.61288(17) 0.22363(7) 0.0117(3) Uani d . 1 . .

loop_
_atom_site_aniso_label
_atom_site_aniso_U_11
_atom_site_aniso_U_22
_atom_site_aniso_U_33
_atom_site_aniso_U_12
_atom_site_aniso_U_13
_atom_site_aniso_U_23
Co1 0.00738(11) 0.00874(10) 0.01243(11) 0.00157(7) 0.00073(7) -0.00010(7)
O1 0.0090(5) 0.0130(5) 0.0173(6) 0.0029(4) -0.0020(4) -0.0014(4)
O2 0.0098(5) 0.0111(5) 0.0239(6) 0.0029(4) -0.0005(4) 0.0000(4)
O3 0.0104(5) 0.0124(5) 0.0160(6) 0.0000(4) 0.0006(4) -0.0011(4)
O4 0.0103(5) 0.0139(5) 0.0152(6) 0.0006(4) 0.0024(4) -0.0006(4)
O5 0.0076(5) 0.0121(5) 0.0246(6) 0.0011(4) 0.0016(4) -0.0013(4)
O6 0.0102(6) 0.0172(5) 0.0182(6) 0.0052(4) 0.0041(5) 0.0056(4)
O7 0.0101(6) 0.0119(5) 0.0185(6) 0.0029(4) 0.0006(5) -0.0002(4)
N1 0.0110(6) 0.0120(6) 0.0166(7) 0.0018(5) -0.0017(5) -0.0023(5)
N2 0.0426(10) 0.0311(8) 0.0138(7) 0.0097(7) 0.0043(7) -0.0034(6)
N3 0.0099(6) 0.0116(6) 0.0106(6) 0.0007(5) 0.0014(5) 0.0004(5)
N4 0.0078(7) 0.0108(6) 0.0270(8) 0.0029(5) 0.0003(6) 0.0032(5)
C1 0.0111(7) 0.0132(7) 0.0095(7) 0.0016(6) 0.0014(6) 0.0006(5)
C2 0.0106(7) 0.0130(7) 0.0094(7) 0.0010(5) 0.0013(6) 0.0011(5)
C3 0.0092(7) 0.0160(7) 0.0151(8) 0.0033(6) -0.0014(6) -0.0006(6)
C4 0.0138(8) 0.0121(7) 0.0179(8) 0.0041(6) 0.0006(6) -0.0008(6)
C5 0.0126(7) 0.0122(7) 0.0092(7) 0.0004(6) 0.0020(6) 0.0012(5)
C6 0.0100(7) 0.0155(7) 0.0154(8) 0.0026(6) -0.0018(6) 0.0015(6)
C7 0.0119(7) 0.0122(7) 0.0148(8) 0.0043(6) -0.0003(6) 0.0008(6)
C8 0.0209(9) 0.0145(7) 0.0159(8) 0.0026(6) 0.0009(7) -0.0032(6)
C9 0.0155(8) 0.0168(8) 0.0368(11) 0.0015(6) -0.0093(8) -0.0055(7)
C10 0.0118(7) 0.0080(6) 0.0150(8) 0.0027(5) 0.0007(6) 0.0019(5)
C11 0.0161(8) 0.0127(7) 0.0141(8) 0.0031(6) 0.0013(6) 0.0010(6)
C12 0.0164(8) 0.0199(8) 0.0177(8) 0.0020(6) 0.0016(7) -0.0001(6)
C13 0.0263(10) 0.0228(8) 0.0182(9) 0.0021(7) -0.0046(7) -0.0023(7)
C14 0.0322(10) 0.0190(8) 0.0133(8) 0.0090(7) 0.0016(7) 0.0016(6)
C15 0.0234(9) 0.0249(9) 0.0194(9) 0.0053(7) 0.0087(7) 0.0028(7)
C16 0.0187(8) 0.0171(7) 0.0171(8) 0.0016(6) 0.0025(7) 0.0015(6)
C17 0.0527(14) 0.0452(12) 0.0177(10) 0.0161(10) 0.0122(9) -0.0011(8)
C18 0.0521(14) 0.0385(11) 0.0167(9) 0.0174(10) -0.0056(9) -0.0080(8)
C19 0.0090(7) 0.0134(7) 0.0155(8) -0.0002(6) -0.0003(6) 0.0027(6)
C20 0.0116(7) 0.0098(7) 0.0175(8) -0.0018(5) 0.0002(6) 0.0012(6)
C21 0.0093(7) 0.0120(7) 0.0101(7) 0.0022(5) 0.0024(6) 0.0011(5)
C22 0.0089(7) 0.0128(7) 0.0123(7) -0.0002(5) 0.0005(6) -0.0001(5)
C23 0.0120(7) 0.0099(7) 0.0133(7) -0.0003(5) 0.0007(6) -0.0008(5)
C24 0.0116(7) 0.0103(7) 0.0132(7) 0.0015(5) -0.0010(6) -0.0019(5)

loop_
_atom_type_symbol
_atom_type_description
_atom_type_scat_dispersion_real
_atom_type_scat_dispersion_imag
_atom_type_scat_source
C C 0.0033 0.0016 'International Tables Vol C Tables 4.2.6.8 and 6.1.1.4'
H H 0.0000 0.0000 'International Tables Vol C Tables 4.2.6.8 and 6.1.1.4'
Co Co 0.3494 0.9721 'International Tables Vol C Tables 4.2.6.8 and 6.1.1.4'
N N 0.0061 0.0033 'International Tables Vol C Tables 4.2.6.8 and 6.1.1.4'
O O 0.0106 0.0060 'International Tables Vol C Tables 4.2.6.8 and 6.1.1.4'

loop_
_geom_angle_atom_site_label_1
_geom_angle_atom_site_label_2
_geom_angle_atom_site_label_3
_geom_angle_site_symmetry_1
_geom_angle_site_symmetry_3
_geom_angle
_geom_angle_publ_flag
O1 Co1 O3 . . 100.06(4) ?
O1 Co1 O4 . . 159.45(4) ?
O1 Co1 O6 . . 105.47(5) ?
O1 Co1 O7 . . 91.43(4) ?
O1 Co1 N3 . . 89.64(4) ?
O1 Co1 C10 . . 130.10(5) ?
O3 Co1 C10 . . 30.39(4) ?
O4 Co1 O7 . . 94.57(4) ?
O4 Co1 O3 . . 60.70(4) ?
O4 Co1 C10 . . 30.31(4) ?
O6 Co1 O3 . . 152.10(4) ?
O6 Co1 O4 . . 94.88(4) ?
O6 Co1 O7 . . 81.01(4) ?
O6 Co1 N3 . . 90.00(4) ?
O6 Co1 C10 . . 124.14(5) ?
O7 Co1 O3 . . 87.37(4) ?
O7 Co1 C10 . . 91.22(4) ?
N3 Co1 O3 . . 101.34(4) ?
N3 Co1 O4 . . 87.53(4) ?
N3 Co1 O7 . . 170.90(4) ?
N3 Co1 C10 . . 95.00(5) ?
C1 O1 Co1 . . 127.70(9) ?
C10 O3 Co1 . . 89.46(9) ?
C10 O4 Co1 . . 91.35(9) ?
Co1 O7 H71 . . 98.5(13) ?
Co1 O7 H72 . . 113.3(14) ?
H71 O7 H72 . . 105.6(18) ?
Co1 O6 H61 . . 122.1(13) ?
Co1 O6 H62 . . 129.3(14) ?
H61 O6 H62 . . 105.6(18) ?
C19 N3 C23 . . 117.19(12) ?
C19 N3 Co1 . . 123.17(10) ?
C23 N3 Co1 . . 119.40(9) ?
C5 N1 C9 . . 116.82(12) ?
C5 N1 C8 . . 116.04(12) ?
C9 N1 C8 . . 111.97(13) ?
C24 N4 H42 . . 123.3(12) ?
C24 N4 H41 . . 116.2(12) ?
H42 N4 H41 . . 120.5(17) ?
O4 C10 O3 . . 118.49(14) ?
O4 C10 C11 . . 120.43(13) ?
O3 C10 C11 . . 121.07(13) ?
O4 C10 Co1 . . 58.34(8) ?
O3 C10 Co1 . . 60.14(8) ?
C11 C10 Co1 . . 178.69(11) ?
O2 C1 O1 . . 123.86(13) ?
O2 C1 C2 . . 118.69(13) ?
O1 C1 C2 . . 117.45(12) ?
C6 C7 C2 . . 121.54(14) ?
C6 C7 H7 . . 119.2 ?
C2 C7 H7 . . 119.2 ?
C12 C11 C16 . . 117.82(15) ?
C12 C11 C10 . . 121.25(14) ?
C16 C11 C10 . . 120.92(14) ?
C7 C2 C3 . . 117.57(13) ?
C7 C2 C1 . . 121.09(13) ?
C3 C2 C1 . . 121.31(13) ?
C7 C6 C5 . . 120.88(14) ?
C7 C6 H6 . . 119.6 ?
C5 C6 H6 . . 119.6 ?
C13 C12 C11 . . 121.64(16) ?
C13 C12 H12 . . 119.2 ?
C11 C12 H12 . . 119.2 ?
C3 C4 C5 . . 120.84(14) ?
C3 C4 H4 . . 119.6 ?
C5 C4 H4 . . 119.6 ?
O5 C24 N4 . . 122.77(14) ?
O5 C24 C21 . . 119.20(13) ?
N4 C24 C21 . . 118.02(13) ?
C4 C3 C2 . . 121.51(14) ?
C4 C3 H3 . . 119.2 ?
C2 C3 H3 . . 119.2 ?
N1 C8 H8A . . 109.5 ?
N1 C8 H8B . . 109.5 ?
H8A C8 H8B . . 109.5 ?
N1 C8 H8C . . 109.5 ?
H8A C8 H8C . . 109.5 ?
H8B C8 H8C . . 109.5 ?
C19 C20 C21 . . 118.85(13) ?
C19 C20 H20 . . 120.6 ?
C21 C20 H20 . . 120.6 ?
C15 C16 C11 . . 121.55(16) ?
C15 C16 H16 . . 119.2 ?
C11 C16 H16 . . 119.2 ?
C23 C22 C21 . . 118.95(14) ?
C23 C22 H22 . . 120.5 ?
C21 C22 H22 . . 120.5 ?
N3 C19 C20 . . 123.23(14) ?
N3 C19 H19 . . 118.4 ?
C20 C19 H19 . . 118.4 ?
C12 C13 C14 . . 120.86(16) ?
C12 C13 H13 . . 119.6 ?
C14 C13 H13 . . 119.6 ?
N3 C23 C22 . . 123.42(13) ?
N3 C23 H23 . . 118.3 ?
C22 C23 H23 . . 118.3 ?
C20 C21 C22 . . 118.31(13) ?
C20 C21 C24 . . 123.09(13) ?
C22 C21 C24 . . 118.51(13) ?
C4 C5 C6 . . 117.65(13) ?
C4 C5 N1 . . 120.25(13) ?
C6 C5 N1 . . 121.99(14) ?
C14 N2 C18 . . 120.59(16) ?
C14 N2 C17 . . 120.27(17) ?
C18 N2 C17 . . 119.00(15) ?
C16 C15 C14 . . 120.68(16) ?
C16 C15 H15 . . 119.7 ?
C14 C15 H15 . . 119.7 ?
N2 C14 C13 . . 121.32(17) ?
N2 C14 C15 . . 121.24(17) ?
C13 C14 C15 . . 117.43(15) ?
N1 C9 H9A . . 109.5 ?
N1 C9 H9B . . 109.5 ?
H9A C9 H9B . . 109.5 ?
N1 C9 H9C . . 109.5 ?
H9A C9 H9C . . 109.5 ?
H9B C9 H9C . . 109.5 ?
N2 C17 H17A . . 109.5 ?
N2 C17 H17B . . 109.5 ?
H17A C17 H17B . . 109.5 ?
N2 C17 H17C . . 109.5 ?
H17A C17 H17C . . 109.5 ?
H17B C17 H17C . . 109.5 ?
N2 C18 H18A . . 109.5 ?
N2 C18 H18B . . 109.5 ?
H18A C18 H18B . . 109.5 ?
N2 C18 H18C . . 109.5 ?
H18A C18 H18C . . 109.5 ?
H18B C18 H18C . . 109.5 ?

loop_
_geom_bond_atom_site_label_1
_geom_bond_atom_site_label_2
_geom_bond_site_symmetry_2
_geom_bond_distance
_geom_bond_publ_flag
Co1 O1 . 2.0397(10) yes
Co1 O3 . 2.1845(11) yes
Co1 O4 . 2.1445(11) yes
Co1 O6 . 2.0410(11) yes
Co1 O7 . 2.1490(10) yes
Co1 N3 . 2.1314(12) yes
Co1 C10 . 2.5187(15) ?
O1 C1 . 1.2682(17) ?
O2 C1 . 1.2628(17) ?
O3 C10 . 1.2743(18) ?
O4 C10 . 1.2716(18) ?
O5 C24 . 1.2353(18) ?
O6 H61 . 0.919(14) ?
O6 H62 . 0.903(16) ?
O7 H71 . 0.910(14) ?
O7 H72 . 0.881(15) ?
N1 C5 . 1.4135(18) ?
N1 C8 . 1.4668(19) ?
N1 C9 . 1.457(2) ?
N2 C14 . 1.370(2) ?
N2 C17 . 1.444(3) ?
N2 C18 . 1.443(3) ?
N3 C19 . 1.3405(19) ?
N3 C23 . 1.3456(19) ?
N4 C24 . 1.3269(19) ?
N4 H41 . 0.857(19) ?
N4 H42 . 0.89(2) ?
C1 C2 . 1.492(2) ?
C2 C3 . 1.395(2) ?
C3 H3 . 0.9300 ?
C4 C3 . 1.381(2) ?
C4 C5 . 1.401(2) ?
C4 H4 . 0.9300 ?
C6 C5 . 1.401(2) ?
C6 H6 . 0.9300 ?
C7 C2 . 1.390(2) ?
C7 C6 . 1.382(2) ?
C7 H7 . 0.9300 ?
C8 H8A . 0.9600 ?
C8 H8B . 0.9600 ?
C8 H8C . 0.9600 ?
C9 H9A . 0.9600 ?
C9 H9B . 0.9600 ?
C9 H9C . 0.9600 ?
C10 C11 . 1.473(2) ?
C11 C12 . 1.388(2) ?
C11 C16 . 1.393(2) ?
C12 C13 . 1.380(2) ?
C12 H12 . 0.9300 ?
C13 C14 . 1.407(2) ?
C13 H13 . 0.9300 ?
C15 C14 . 1.409(3) ?
C15 H15 . 0.9300 ?
C16 C15 . 1.382(2) ?
C16 H16 . 0.9300 ?
C17 H17A . 0.9600 ?
C17 H17B . 0.9600 ?
C17 H17C . 0.9600 ?
C18 H18A . 0.9600 ?
C18 H18B . 0.9600 ?
C18 H18C . 0.9600 ?
C19 H19 . 0.9300 ?
C20 C19 . 1.386(2) ?
C20 C21 . 1.387(2) ?
C20 H20 . 0.9300 ?
C22 C21 . 1.392(2) ?
C22 C23 . 1.375(2) ?
C22 H22 . 0.9300 ?
C23 H23 . 0.9300 ?
C24 C21 . 1.503(2) ?

loop_
_geom_hbond_atom_site_label_D
_geom_hbond_atom_site_label_H
_geom_hbond_atom_site_label_A
_geom_hbond_site_symmetry_A
_geom_hbond_distance_DH
_geom_hbond_distance_HA
_geom_hbond_distance_DA
_geom_hbond_angle_DHA
_geom_hbond_publ_flag
N4 H41 O3 1_465 0.857(18) 2.189(19) 3.0426(17) 173.8(17) yes
N4 H42 O4 1_565 0.88(2) 1.96(2) 2.8101(17) 161.9(16) yes
O6 H61 N1 1_445 0.918(17) 1.956(18) 2.8494(17) 163.9(17) yes
O6 H62 O2 1_455 0.90(2) 1.77(2) 2.6640(15) 172(2) yes
O7 H71 O2 . 0.914(15) 1.774(16) 2.6532(15) 160.5(15) yes
O7 H72 O5 1_645 0.879(18) 1.875(18) 2.7478(15) 171.6(17) yes

loop_
_geom_torsion_atom_site_label_1
_geom_torsion_atom_site_label_2
_geom_torsion_atom_site_label_3
_geom_torsion_atom_site_label_4
_geom_torsion_site_symmetry_1
_geom_torsion_site_symmetry_2
_geom_torsion_site_symmetry_3
_geom_torsion_site_symmetry_4
_geom_torsion
_geom_torsion_publ_flag
O1 Co1 O3 C10 . . . . -172.09(8) ?
O6 Co1 O3 C10 . . . . 31.83(13) ?
N3 Co1 O3 C10 . . . . -80.42(8) ?
O4 Co1 O3 C10 . . . . 0.19(8) ?
O7 Co1 O3 C10 . . . . 96.92(8) ?
O1 Co1 O4 C10 . . . . 21.94(16) ?
O6 Co1 O4 C10 . . . . -165.93(8) ?
N3 Co1 O4 C10 . . . . 104.28(8) ?
O7 Co1 O4 C10 . . . . -84.59(8) ?
O3 Co1 O4 C10 . . . . -0.19(8) ?
O6 Co1 O1 C1 . . . . 112.48(12) ?
N3 Co1 O1 C1 . . . . -157.62(12) ?
O4 Co1 O1 C1 . . . . -75.66(17) ?
O7 Co1 O1 C1 . . . . 31.42(12) ?
O3 Co1 O1 C1 . . . . -56.16(12) ?
C10 Co1 O1 C1 . . . . -61.38(13) ?
O1 Co1 N3 C19 . . . . 21.32(12) ?
O6 Co1 N3 C19 . . . . 126.79(12) ?
O4 Co1 N3 C19 . . . . -138.32(12) ?
O3 Co1 N3 C19 . . . . -78.86(12) ?
C10 Co1 N3 C19 . . . . -108.92(12) ?
O1 Co1 N3 C23 . . . . -152.97(11) ?
O6 Co1 N3 C23 . . . . -47.50(11) ?
O4 Co1 N3 C23 . . . . 47.38(11) ?
O3 Co1 N3 C23 . . . . 106.84(11) ?
C10 Co1 N3 C23 . . . . 76.79(11) ?
Co1 O4 C10 O3 . . . . 0.33(13) ?
Co1 O4 C10 C11 . . . . 179.46(12) ?
Co1 O3 C10 O4 . . . . -0.32(13) ?
Co1 O3 C10 C11 . . . . -179.45(12) ?
O1 Co1 C10 O4 . . . . -170.13(7) ?
O6 Co1 C10 O4 . . . . 17.01(10) ?
N3 Co1 C10 O4 . . . . -76.38(8) ?
O7 Co1 C10 O4 . . . . 96.97(8) ?
O3 Co1 C10 O4 . . . . 179.67(13) ?
O1 Co1 C10 O3 . . . . 10.20(10) ?
O6 Co1 C10 O3 . . . . -162.65(7) ?
N3 Co1 C10 O3 . . . . 103.95(8) ?
O4 Co1 C10 O3 . . . . -179.67(13) ?
O7 Co1 C10 O3 . . . . -82.70(8) ?
Co1 O1 C1 O2 . . . . -19.4(2) ?
Co1 O1 C1 C2 . . . . 161.23(10) ?
O4 C10 C11 C12 . . . . -0.8(2) ?
O3 C10 C11 C12 . . . . 178.35(13) ?
O4 C10 C11 C16 . . . . -179.76(13) ?
O3 C10 C11 C16 . . . . -0.6(2) ?
C6 C7 C2 C3 . . . . 0.2(2) ?
C6 C7 C2 C1 . . . . 178.40(14) ?
O2 C1 C2 C7 . . . . 5.3(2) ?
O1 C1 C2 C7 . . . . -175.29(14) ?
O2 C1 C2 C3 . . . . -176.59(14) ?
O1 C1 C2 C3 . . . . 2.8(2) ?
C2 C7 C6 C5 . . . . 0.3(2) ?
C16 C11 C12 C13 . . . . 0.3(2) ?
C10 C11 C12 C13 . . . . -178.73(14) ?
C5 C4 C3 C2 . . . . 1.3(2) ?
C7 C2 C3 C4 . . . . -1.0(2) ?
C1 C2 C3 C4 . . . . -179.19(14) ?
C12 C11 C16 C15 . . . . -1.3(2) ?
C10 C11 C16 C15 . . . . 177.74(14) ?
C23 N3 C19 C20 . . . . 0.0(2) ?
Co1 N3 C19 C20 . . . . -174.44(11) ?
C21 C20 C19 N3 . . . . 1.8(2) ?
C11 C12 C13 C14 . . . . 1.1(2) ?
C19 N3 C23 C22 . . . . -2.0(2) ?
Co1 N3 C23 C22 . . . . 172.64(11) ?
C21 C22 C23 N3 . . . . 2.2(2) ?
C19 C20 C21 C22 . . . . -1.5(2) ?
C19 C20 C21 C24 . . . . 174.91(14) ?
C23 C22 C21 C20 . . . . -0.3(2) ?
C23 C22 C21 C24 . . . . -176.92(13) ?
O5 C24 C21 C20 . . . . -150.39(15) ?
N4 C24 C21 C20 . . . . 29.2(2) ?
O5 C24 C21 C22 . . . . 26.1(2) ?
N4 C24 C21 C22 . . . . -154.32(14) ?
C3 C4 C5 C6 . . . . -0.6(2) ?
C3 C4 C5 N1 . . . . 175.64(14) ?
C7 C6 C5 C4 . . . . -0.1(2) ?
C7 C6 C5 N1 . . . . -176.35(14) ?
C9 N1 C5 C4 . . . . 172.91(14) ?
C8 N1 C5 C4 . . . . 37.38(19) ?
C9 N1 C5 C6 . . . . -11.0(2) ?
C8 N1 C5 C6 . . . . -146.50(14) ?
C11 C16 C15 C14 . . . . 0.9(2) ?
C18 N2 C14 C13 . . . . 6.5(2) ?
C17 N2 C14 C13 . . . . -177.97(16) ?
C18 N2 C14 C15 . . . . -173.96(16) ?
C17 N2 C14 C15 . . . . 1.6(2) ?
C12 C13 C14 N2 . . . . 178.18(15) ?
C12 C13 C14 C15 . . . . -1.4(2) ?
C16 C15 C14 N2 . . . . -179.16(15) ?
C16 C15 C14 C13 . . . . 0.4(2) ?
